data_4028224
loop_
_publ_author_name
'Heather A. Michaels'
'J. Tyler Simmons'
'Ronald J. Clark'
'Lei Zhu'

_publ_section_title
;
 Fused Polycyclic Compounds via Cycloaddition of
 4-(1'-Cyclohexenyl)-5-iodo-1,2,3-triazoles with
 4-Phenyl-1,2,4-triazoline-3,5-dione: The Importance of a Sacrificial
 Iodide Leaving Group
;
_journal_name_full 'Journal of Organic Chemistry'
_journal_page_first 5038
_journal_page_last 5044
_journal_paper_doi 10.1021/jo400271j
_journal_volume 78
_journal_year 2013
_chemical_formula_moiety '2(C24 H26 N6 O3), C O'
_chemical_formula_sum 'C49 H52 N12 O7'
_chemical_formula_weight 921.03
_chemical_name_systematic
; 
 ? 
;
_space_group_IT_number 14
_symmetry_cell_setting monoclinic
_symmetry_space_group_name_Hall '-P 2ybc'
_symmetry_space_group_name_H-M 'P 1 21/c 1'
_atom_sites_solution_hydrogens geom
_atom_sites_solution_primary direct
_atom_sites_solution_secondary difmap
_audit_creation_method SHELXL-97
_cell_angle_alpha 90.00
_cell_angle_beta 100.1420(10)
_cell_angle_gamma 90.00
_cell_formula_units_Z 2
_cell_length_a 7.4079(4)
_cell_length_b 16.7358(9)
_cell_length_c 18.8282(11)
_cell_measurement_reflns_used 8870
_cell_measurement_temperature 153(2)
_cell_measurement_theta_max 27.15
_cell_measurement_theta_min 2.20
_cell_volume 2297.8(2)
_computing_cell_refinement 'Bruker SAINT'
_computing_data_collection 'Bruker APEX2'
_computing_data_reduction 'Bruker SAINT'
_computing_molecular_graphics 'Bruker SHELXTL'
_computing_publication_material 'Bruker SHELXTL'
_computing_structure_refinement 'SHELXL-97 (Sheldrick, 2008)'
_computing_structure_solution 'SHELXS-97 (Sheldrick, 2008)'
_diffrn_ambient_temperature 153(2)
_diffrn_measured_fraction_theta_full 0.999
_diffrn_measured_fraction_theta_max 0.999
_diffrn_measurement_device_type 'Bruker APEX-II CCD'
_diffrn_measurement_method '\f and \w scans'
_diffrn_radiation_monochromator graphite
_diffrn_radiation_source 'fine-focus sealed tube'
_diffrn_radiation_type MoK\a
_diffrn_radiation_wavelength 0.71073
_diffrn_reflns_av_R_equivalents 0.0233
_diffrn_reflns_av_sigmaI/netI 0.0175
_diffrn_reflns_limit_h_max 9
_diffrn_reflns_limit_h_min -9
_diffrn_reflns_limit_k_max 21
_diffrn_reflns_limit_k_min -21
_diffrn_reflns_limit_l_max 24
_diffrn_reflns_limit_l_min -24
_diffrn_reflns_number 25224
_diffrn_reflns_theta_full 27.22
_diffrn_reflns_theta_max 27.22
_diffrn_reflns_theta_min 2.20
_exptl_absorpt_coefficient_mu 0.092
_exptl_absorpt_correction_T_max 0.9898
_exptl_absorpt_correction_T_min 0.9762
_exptl_absorpt_correction_type empirical
_exptl_absorpt_process_details SADABS
_exptl_crystal_colour colourless
_exptl_crystal_density_diffrn 1.331
_exptl_crystal_description Rods
_exptl_crystal_F_000 972
_exptl_crystal_size_max 0.26
_exptl_crystal_size_mid 0.15
_exptl_crystal_size_min 0.11
_refine_diff_density_max 0.685
_refine_diff_density_min -0.289
_refine_diff_density_rms 0.066
_refine_ls_extinction_method none
_refine_ls_goodness_of_fit_ref 1.498
_refine_ls_hydrogen_treatment mixed
_refine_ls_matrix_type full
_refine_ls_number_parameters 320
_refine_ls_number_reflns 5133
_refine_ls_number_restraints 0
_refine_ls_restrained_S_all 1.498
_refine_ls_R_factor_all 0.0595
_refine_ls_R_factor_gt 0.0499
_refine_ls_shift/su_max 0.001
_refine_ls_shift/su_mean 0.000
_refine_ls_structure_factor_coef Fsqd
_refine_ls_weighting_details 'calc w=1/[\s^2^(Fo^2^)+(0.1000P)^2^+0.0000P] where P=(Fo^2^+2Fc^2^)/3'
_refine_ls_weighting_scheme calc
_refine_ls_wR_factor_gt 0.1780
_refine_ls_wR_factor_ref 0.1899
_reflns_number_gt 4248
_reflns_number_total 5133
_reflns_threshold_expression >2sigma(I)
_cod_data_source_file jo400271j_si_001_2.cif
_cod_data_source_block zhu135
_cod_original_sg_symbol_Hall -P2ybc
_cod_database_code 4028224

loop_
_symmetry_equiv_pos_as_xyz
'x, y, z'
'-x, y+1/2, -z+1/2'
'-x, -y, -z'
'x, -y-1/2, z-1/2'

loop_
_atom_site_label
_atom_site_type_symbol
_atom_site_fract_x
_atom_site_fract_y
_atom_site_fract_z
_atom_site_U_iso_or_equiv
_atom_site_adp_type
_atom_site_occupancy
_atom_site_symmetry_multiplicity
_atom_site_calc_flag
_atom_site_refinement_flags
_atom_site_disorder_assembly
_atom_site_disorder_group
C1 C 0.1410(3) 0.58062(11) 0.78822(10) 0.0348(4) Uani 1 1 d . . .
H1 H 0.1864 0.5443 0.7568 0.042 Uiso 1 1 calc R . .
C2 C -0.0399(3) 0.60478(12) 0.77336(11) 0.0401(5) Uani 1 1 d . . .
H2 H -0.1187 0.5846 0.7320 0.048 Uiso 1 1 calc R . .
C3 C -0.1067(3) 0.65760(11) 0.81780(12) 0.0415(5) Uani 1 1 d . . .
H3 H -0.2302 0.6753 0.8062 0.050 Uiso 1 1 calc R . .
C4 C 0.0051(3) 0.68541(11) 0.87979(12) 0.0416(5) Uani 1 1 d . . .
H4 H -0.0425 0.7206 0.9116 0.050 Uiso 1 1 calc R . .
C5 C 0.1877(3) 0.66135(10) 0.89502(10) 0.0349(4) Uani 1 1 d . . .
H5 H 0.2654 0.6806 0.9371 0.042 Uiso 1 1 calc R . .
C6 C 0.2569(2) 0.60931(9) 0.84906(9) 0.0290(4) Uani 1 1 d . . .
C7 C 0.4562(3) 0.58789(10) 0.86230(13) 0.0429(5) Uani 1 1 d . . .
H7A H 0.5165 0.6152 0.8261 0.052 Uiso 1 1 calc R . .
H7B H 0.5137 0.6075 0.9106 0.052 Uiso 1 1 calc R . .
C8 C 0.5720(2) 0.46130(10) 0.81195(10) 0.0320(4) Uani 1 1 d . . .
H8 H 0.6229 0.4828 0.7731 0.038 Uiso 1 1 calc R . .
C9 C 0.5692(2) 0.38242(10) 0.83245(9) 0.0256(4) Uani 1 1 d . . .
C10 C 0.6365(2) 0.30905(9) 0.79779(8) 0.0244(3) Uani 1 1 d . . .
C11 C 0.4116(3) 0.32594(14) 0.68836(11) 0.0525(6) Uani 1 1 d . . .
H11A H 0.5083 0.3461 0.6637 0.079 Uiso 1 1 calc R . .
H11B H 0.3506 0.3710 0.7075 0.079 Uiso 1 1 calc R . .
H11C H 0.3218 0.2958 0.6542 0.079 Uiso 1 1 calc R . .
C12 C 0.8020(2) 0.33057(10) 0.76245(9) 0.0296(4) Uani 1 1 d . . .
H12A H 0.8323 0.2843 0.7339 0.036 Uiso 1 1 calc R . .
H12B H 0.7683 0.3757 0.7288 0.036 Uiso 1 1 calc R . .
C13 C 0.9711(2) 0.35347(11) 0.81719(10) 0.0319(4) Uani 1 1 d . . .
H13A H 0.9462 0.4035 0.8418 0.038 Uiso 1 1 calc R . .
H13B H 1.0749 0.3634 0.7917 0.038 Uiso 1 1 calc R . .
C14 C 1.0237(2) 0.28791(11) 0.87332(10) 0.0318(4) Uani 1 1 d . . .
H14A H 1.1247 0.3072 0.9110 0.038 Uiso 1 1 calc R . .
H14B H 1.0685 0.2407 0.8499 0.038 Uiso 1 1 calc R . .
C15 C 0.8614(2) 0.26351(9) 0.90848(9) 0.0255(3) Uani 1 1 d . . .
H15A H 0.8259 0.3087 0.9371 0.031 Uiso 1 1 calc R . .
H15B H 0.8970 0.2180 0.9416 0.031 Uiso 1 1 calc R . .
C16 C 0.6984(2) 0.23949(9) 0.85038(8) 0.0219(3) Uani 1 1 d . . .
H16 H 0.7455 0.1971 0.8210 0.026 Uiso 1 1 calc R . .
C17 C 0.4838(2) 0.12775(9) 0.86500(8) 0.0230(3) Uani 1 1 d . . .
C18 C 0.3757(2) 0.17584(9) 0.96412(8) 0.0238(3) Uani 1 1 d . . .
C19 C 0.2602(2) 0.04227(9) 0.91704(8) 0.0236(3) Uani 1 1 d . . .
C20 C 0.0723(2) 0.05134(10) 0.90845(10) 0.0321(4) Uani 1 1 d . . .
H20 H 0.0192 0.1031 0.9023 0.039 Uiso 1 1 calc R . .
C21 C -0.0390(3) -0.01557(12) 0.90875(11) 0.0379(4) Uani 1 1 d . . .
H21 H -0.1683 -0.0098 0.9026 0.046 Uiso 1 1 calc R . .
C22 C 0.0399(3) -0.09068(11) 0.91809(10) 0.0348(4) Uani 1 1 d . . .
H22 H -0.0356 -0.1364 0.9192 0.042 Uiso 1 1 calc R . .
C23 C 0.2278(3) -0.09966(10) 0.92585(9) 0.0322(4) Uani 1 1 d . . .
H23 H 0.2804 -0.1515 0.9314 0.039 Uiso 1 1 calc R . .
C24 C 0.3403(2) -0.03297(9) 0.92554(9) 0.0277(4) Uani 1 1 d . . .
H24 H 0.4696 -0.0389 0.9311 0.033 Uiso 1 1 calc R . .
N1 N 0.48761(19) 0.50135(9) 0.85842(10) 0.0356(4) Uani 1 1 d . . .
N2 N 0.4344(2) 0.45219(9) 0.90686(10) 0.0392(4) Uani 1 1 d . . .
N3 N 0.4829(2) 0.37967(9) 0.89064(8) 0.0320(3) Uani 1 1 d . . .
N4 N 0.54982(18) 0.20243(8) 0.88049(7) 0.0234(3) Uani 1 1 d . . .
N5 N 0.50034(18) 0.22964(8) 0.94542(7) 0.0227(3) Uani 1 1 d . . .
H5N H 0.470(2) 0.2884(11) 0.9373(10) 0.027 Uiso 1 1 d . . .
N6 N 0.37315(18) 0.11180(7) 0.91679(7) 0.0230(3) Uani 1 1 d . . .
O1 O 0.49027(18) 0.27502(7) 0.74609(7) 0.0359(3) Uani 1 1 d . . .
O2 O 0.51257(17) 0.08262(7) 0.81761(6) 0.0312(3) Uani 1 1 d . . .
O3 O 0.28979(17) 0.18254(7) 1.01307(6) 0.0318(3) Uani 1 1 d . . .
O31 O 0.9116(3) 0.50751(14) 0.97468(14) 0.0337(5) Uani 0.50 1 d P A -1
C31 C 0.8093(5) 0.5714(2) 0.99336(19) 0.0312(7) Uani 0.50 1 d P A -1

loop_
_atom_site_aniso_label
_atom_site_aniso_U_11
_atom_site_aniso_U_22
_atom_site_aniso_U_33
_atom_site_aniso_U_23
_atom_site_aniso_U_13
_atom_site_aniso_U_12
C1 0.0357(10) 0.0348(9) 0.0356(10) -0.0032(7) 0.0107(8) 0.0010(7)
C2 0.0339(10) 0.0454(11) 0.0385(10) 0.0059(8) -0.0003(8) -0.0044(8)
C3 0.0272(9) 0.0352(10) 0.0628(13) 0.0141(9) 0.0096(9) 0.0029(7)
C4 0.0434(11) 0.0261(9) 0.0592(13) -0.0020(8) 0.0194(9) 0.0051(8)
C5 0.0388(10) 0.0239(8) 0.0407(10) -0.0024(7) 0.0035(8) 0.0001(7)
C6 0.0269(8) 0.0196(7) 0.0404(9) 0.0039(6) 0.0058(7) 0.0005(6)
C7 0.0292(9) 0.0215(9) 0.0765(15) 0.0001(8) 0.0050(9) 0.0010(7)
C8 0.0245(8) 0.0273(9) 0.0444(10) 0.0085(7) 0.0068(7) 0.0011(6)
C9 0.0191(7) 0.0250(8) 0.0319(8) 0.0059(6) 0.0027(6) -0.0001(6)
C10 0.0237(8) 0.0255(8) 0.0234(7) 0.0025(6) 0.0022(6) -0.0042(6)
C11 0.0540(13) 0.0602(14) 0.0356(10) 0.0185(9) -0.0134(9) -0.0191(11)
C12 0.0350(9) 0.0291(8) 0.0275(8) 0.0023(6) 0.0128(7) -0.0036(7)
C13 0.0251(8) 0.0309(9) 0.0425(10) 0.0010(7) 0.0134(7) -0.0032(7)
C14 0.0210(8) 0.0302(9) 0.0444(10) 0.0007(7) 0.0065(7) 0.0010(6)
C15 0.0222(8) 0.0247(8) 0.0289(8) 0.0014(6) 0.0027(6) 0.0015(6)
C16 0.0213(7) 0.0212(7) 0.0245(8) -0.0005(6) 0.0078(6) -0.0026(6)
C17 0.0227(7) 0.0228(7) 0.0235(7) 0.0012(6) 0.0040(6) -0.0005(6)
C18 0.0235(7) 0.0253(8) 0.0221(7) 0.0024(6) 0.0021(6) -0.0021(6)
C19 0.0272(8) 0.0228(8) 0.0214(7) 0.0016(6) 0.0059(6) -0.0049(6)
C20 0.0280(8) 0.0266(8) 0.0422(10) 0.0016(7) 0.0075(7) -0.0014(7)
C21 0.0275(9) 0.0389(10) 0.0491(11) -0.0023(8) 0.0115(8) -0.0083(7)
C22 0.0380(10) 0.0305(9) 0.0367(9) -0.0009(7) 0.0088(8) -0.0145(7)
C23 0.0429(10) 0.0218(8) 0.0308(9) 0.0036(6) 0.0037(7) -0.0023(7)
C24 0.0275(8) 0.0264(8) 0.0281(8) 0.0027(6) 0.0021(6) -0.0018(6)
N1 0.0247(7) 0.0221(7) 0.0608(10) 0.0071(6) 0.0094(7) 0.0014(6)
N2 0.0350(8) 0.0240(7) 0.0624(11) 0.0017(7) 0.0191(8) 0.0028(6)
N3 0.0306(7) 0.0242(7) 0.0438(9) 0.0024(6) 0.0137(6) 0.0036(6)
N4 0.0269(7) 0.0214(7) 0.0237(6) -0.0015(5) 0.0094(5) -0.0035(5)
N5 0.0260(7) 0.0220(6) 0.0210(6) -0.0006(5) 0.0064(5) -0.0017(5)
N6 0.0250(7) 0.0204(6) 0.0244(7) 0.0010(5) 0.0068(5) -0.0030(5)
O1 0.0378(7) 0.0360(7) 0.0293(6) 0.0059(5) -0.0070(5) -0.0117(5)
O2 0.0358(7) 0.0259(6) 0.0346(7) -0.0076(5) 0.0141(5) -0.0077(5)
O3 0.0376(7) 0.0348(7) 0.0263(6) -0.0019(5) 0.0149(5) -0.0062(5)
O31 0.0386(14) 0.0295(12) 0.0344(13) 0.0013(10) 0.0101(11) -0.0014(10)
C31 0.0352(18) 0.0288(17) 0.0310(17) 0.0040(13) 0.0097(14) 0.0039(14)

loop_
_atom_type_symbol
_atom_type_description
_atom_type_scat_dispersion_real
_atom_type_scat_dispersion_imag
_atom_type_scat_source
C C 0.0033 0.0016 'International Tables Vol C Tables 4.2.6.8 and 6.1.1.4'
H H 0.0000 0.0000 'International Tables Vol C Tables 4.2.6.8 and 6.1.1.4'
N N 0.0061 0.0033 'International Tables Vol C Tables 4.2.6.8 and 6.1.1.4'
O O 0.0106 0.0060 'International Tables Vol C Tables 4.2.6.8 and 6.1.1.4'

loop_
_geom_angle_atom_site_label_1
_geom_angle_atom_site_label_2
_geom_angle_atom_site_label_3
_geom_angle
C2 C1 C6 120.18(17)
C2 C1 H1 119.9
C6 C1 H1 119.9
C3 C2 C1 120.53(18)
C3 C2 H2 119.7
C1 C2 H2 119.7
C2 C3 C4 120.30(18)
C2 C3 H3 119.8
C4 C3 H3 119.8
C3 C4 C5 119.40(18)
C3 C4 H4 120.3
C5 C4 H4 120.3
C6 C5 C4 120.35(17)
C6 C5 H5 119.8
C4 C5 H5 119.8
C5 C6 C1 119.19(16)
C5 C6 C7 120.55(16)
C1 C6 C7 120.17(17)
N1 C7 C6 112.82(15)
N1 C7 H7A 109.0
C6 C7 H7A 109.0
N1 C7 H7B 109.0
C6 C7 H7B 109.0
H7A C7 H7B 107.8
N1 C8 C9 105.34(16)
N1 C8 H8 127.3
C9 C8 H8 127.3
N3 C9 C8 106.87(15)
N3 C9 C10 123.72(13)
C8 C9 C10 129.34(15)
O1 C10 C9 110.24(13)
O1 C10 C12 111.25(13)
C9 C10 C12 110.15(13)
O1 C10 C16 103.78(12)
C9 C10 C16 114.69(12)
C12 C10 C16 106.55(13)
O1 C11 H11A 109.5
O1 C11 H11B 109.5
H11A C11 H11B 109.5
O1 C11 H11C 109.5
H11A C11 H11C 109.5
H11B C11 H11C 109.5
C13 C12 C10 112.90(13)
C13 C12 H12A 109.0
C10 C12 H12A 109.0
C13 C12 H12B 109.0
C10 C12 H12B 109.0
H12A C12 H12B 107.8
C12 C13 C14 111.52(14)
C12 C13 H13A 109.3
C14 C13 H13A 109.3
C12 C13 H13B 109.3
C14 C13 H13B 109.3
H13A C13 H13B 108.0
C13 C14 C15 111.60(13)
C13 C14 H14A 109.3
C15 C14 H14A 109.3
C13 C14 H14B 109.3
C15 C14 H14B 109.3
H14A C14 H14B 108.0
C14 C15 C16 110.01(13)
C14 C15 H15A 109.7
C16 C15 H15A 109.7
C14 C15 H15B 109.7
C16 C15 H15B 109.7
H15A C15 H15B 108.2
N4 C16 C15 112.75(12)
N4 C16 C10 114.18(12)
C15 C16 C10 111.55(12)
N4 C16 H16 105.9
C15 C16 H16 105.9
C10 C16 H16 105.9
O2 C17 N4 128.86(15)
O2 C17 N6 126.16(14)
N4 C17 N6 104.97(13)
O3 C18 N5 126.71(15)
O3 C18 N6 127.40(15)
N5 C18 N6 105.87(13)
C20 C19 C24 120.96(14)
C20 C19 N6 119.15(14)
C24 C19 N6 119.89(14)
C19 C20 C21 119.79(16)
C19 C20 H20 120.1
C21 C20 H20 120.1
C22 C21 C20 119.62(17)
C22 C21 H21 120.2
C20 C21 H21 120.2
C23 C22 C21 120.46(16)
C23 C22 H22 119.8
C21 C22 H22 119.8
C22 C23 C24 120.32(16)
C22 C23 H23 119.8
C24 C23 H23 119.8
C19 C24 C23 118.84(16)
C19 C24 H24 120.6
C23 C24 H24 120.6
N2 N1 C8 111.37(15)
N2 N1 C7 120.22(17)
C8 N1 C7 128.37(16)
N3 N2 N1 106.48(15)
N2 N3 C9 109.93(14)
C17 N4 N5 110.18(12)
C17 N4 C16 125.16(13)
N5 N4 C16 121.79(12)
C18 N5 N4 107.34(12)
C18 N5 H5N 122.1(10)
N4 N5 H5N 105.5(10)
C18 N6 C17 110.75(12)
C18 N6 C19 124.40(13)
C17 N6 C19 124.64(13)
C11 O1 C10 115.95(13)

loop_
_geom_bond_atom_site_label_1
_geom_bond_atom_site_label_2
_geom_bond_distance
C1 C2 1.380(3)
C1 C6 1.391(2)
C1 H1 0.9500
C2 C3 1.368(3)
C2 H2 0.9500
C3 C4 1.387(3)
C3 H3 0.9500
C4 C5 1.392(3)
C4 H4 0.9500
C5 C6 1.388(2)
C5 H5 0.9500
C6 C7 1.496(2)
C7 N1 1.471(2)
C7 H7A 0.9900
C7 H7B 0.9900
C8 N1 1.341(2)
C8 C9 1.377(2)
C8 H8 0.9500
C9 N3 1.363(2)
C9 C10 1.516(2)
C10 O1 1.4402(19)
C10 C12 1.537(2)
C10 C16 1.545(2)
C11 O1 1.423(2)
C11 H11A 0.9800
C11 H11B 0.9800
C11 H11C 0.9800
C12 C13 1.524(2)
C12 H12A 0.9900
C12 H12B 0.9900
C13 C14 1.526(2)
C13 H13A 0.9900
C13 H13B 0.9900
C14 C15 1.527(2)
C14 H14A 0.9900
C14 H14B 0.9900
C15 C16 1.533(2)
C15 H15A 0.9900
C15 H15B 0.9900
C16 N4 1.4619(19)
C16 H16 1.0000
C17 O2 1.2162(19)
C17 N4 1.355(2)
C17 N6 1.4054(19)
C18 O3 1.2138(19)
C18 N5 1.379(2)
C18 N6 1.392(2)
C19 C20 1.381(2)
C19 C24 1.389(2)
C19 N6 1.4338(19)
C20 C21 1.391(2)
C20 H20 0.9500
C21 C22 1.384(3)
C21 H21 0.9500
C22 C23 1.381(3)
C22 H22 0.9500
C23 C24 1.394(2)
C23 H23 0.9500
C24 H24 0.9500
N1 N2 1.338(2)
N2 N3 1.317(2)
N4 N5 1.4122(17)
N5 H5N 1.014(19)
O31 C31 1.391(4)

loop_
_geom_torsion_atom_site_label_1
_geom_torsion_atom_site_label_2
_geom_torsion_atom_site_label_3
_geom_torsion_atom_site_label_4
_geom_torsion
C6 C1 C2 C3 0.6(3)
C1 C2 C3 C4 -2.2(3)
C2 C3 C4 C5 2.3(3)
C3 C4 C5 C6 -0.7(3)
C4 C5 C6 C1 -0.9(3)
C4 C5 C6 C7 175.58(17)
C2 C1 C6 C5 1.0(3)
C2 C1 C6 C7 -175.52(17)
C5 C6 C7 N1 131.97(19)
C1 C6 C7 N1 -51.5(3)
N1 C8 C9 N3 -0.16(19)
N1 C8 C9 C10 176.85(16)
N3 C9 C10 O1 85.20(18)
C8 C9 C10 O1 -91.4(2)
N3 C9 C10 C12 -151.66(15)
C8 C9 C10 C12 31.8(2)
N3 C9 C10 C16 -31.5(2)
C8 C9 C10 C16 151.96(16)
O1 C10 C12 C13 -170.27(13)
C9 C10 C12 C13 67.17(17)
C16 C10 C12 C13 -57.80(17)
C10 C12 C13 C14 55.52(19)
C12 C13 C14 C15 -52.62(19)
C13 C14 C15 C16 54.71(18)
C14 C15 C16 N4 170.04(12)
C14 C15 C16 C10 -59.93(17)
O1 C10 C16 N4 -53.15(16)
C9 C10 C16 N4 67.17(17)
C12 C10 C16 N4 -170.68(12)
O1 C10 C16 C15 177.57(12)
C9 C10 C16 C15 -62.11(17)
C12 C10 C16 C15 60.04(16)
C24 C19 C20 C21 0.4(3)
N6 C19 C20 C21 -179.85(15)
C19 C20 C21 C22 0.4(3)
C20 C21 C22 C23 -1.1(3)
C21 C22 C23 C24 1.1(3)
C20 C19 C24 C23 -0.5(3)
N6 C19 C24 C23 179.79(14)
C22 C23 C24 C19 -0.2(3)
C9 C8 N1 N2 0.7(2)
C9 C8 N1 C7 178.49(17)
C6 C7 N1 N2 -65.2(2)
C6 C7 N1 C8 117.2(2)
C8 N1 N2 N3 -0.9(2)
C7 N1 N2 N3 -178.93(15)
N1 N2 N3 C9 0.8(2)
C8 C9 N3 N2 -0.39(19)
C10 C9 N3 N2 -177.60(15)
O2 C17 N4 N5 -172.60(16)
N6 C17 N4 N5 6.75(16)
O2 C17 N4 C16 -11.7(3)
N6 C17 N4 C16 167.69(13)
C15 C16 N4 C17 -120.42(16)
C10 C16 N4 C17 110.90(16)
C15 C16 N4 N5 38.44(19)
C10 C16 N4 N5 -90.23(17)
O3 C18 N5 N4 -173.03(15)
N6 C18 N5 N4 8.62(16)
C17 N4 N5 C18 -9.92(17)
C16 N4 N5 C18 -171.61(13)
O3 C18 N6 C17 176.94(16)
N5 C18 N6 C17 -4.72(17)
O3 C18 N6 C19 2.1(3)
N5 C18 N6 C19 -179.56(13)
O2 C17 N6 C18 178.11(15)
N4 C17 N6 C18 -1.26(16)
O2 C17 N6 C19 -7.1(2)
N4 C17 N6 C19 173.56(14)
C20 C19 N6 C18 57.7(2)
C24 C19 N6 C18 -122.58(17)
C20 C19 N6 C17 -116.43(18)
C24 C19 N6 C17 63.3(2)
C9 C10 O1 C11 59.4(2)
C12 C10 O1 C11 -63.1(2)
C16 C10 O1 C11 -177.31(16)
